data_7017225
loop_
_publ_author_name
'Stevens, James R.'
'Plieger, Paul G.'

_publ_section_title
;
 Anion-driven conformation control and enhanced sulfate binding utilising
 aryl linked salicylaldoxime dicopper helicates.
;
_journal_issue 45
_journal_name_full 'Dalton transactions (Cambridge, England : 2003)'
_journal_page_first 12235
_journal_page_last 12241
_journal_paper_doi 10.1039/c1dt10808e
_journal_volume 40
_journal_year 2011
_chemical_formula_moiety
;
C68 H92 Cu2 N8 O8, Cl O4, 3(Cl O4)
;
_chemical_formula_sum 'C68 H92 Cl4 Cu2 N8 O24'
_chemical_formula_weight 1674.38
_chemical_name_systematic
;
?
;
_space_group_IT_number 2
_symmetry_cell_setting triclinic
_symmetry_space_group_name_Hall '-P 1'
_symmetry_space_group_name_H-M 'P -1'
_atom_sites_solution_hydrogens geom
_atom_sites_solution_primary direct
_atom_sites_solution_secondary difmap
_audit_creation_method SHELXL-97
_cell_angle_alpha 95.308(7)
_cell_angle_beta 109.898(8)
_cell_angle_gamma 104.436(7)
_cell_formula_units_Z 2
_cell_length_a 14.7464(8)
_cell_length_b 15.6825(8)
_cell_length_c 21.3265(15)
_cell_measurement_reflns_used 4939
_cell_measurement_temperature 150(2)
_cell_measurement_theta_max 69.0
_cell_measurement_theta_min 6.5
_cell_volume 4405.1(6)
_computing_cell_refinement
;
CrystalClear-SM Expert 2.0 rc14 (Rigaku, 2009)
;
_computing_data_collection
;
CrystalClear-SM Expert 2.0 rc14 (Rigaku, 2009)
;
_computing_data_reduction
;
CrystalClear-SM Expert 2.0 rc14 (Rigaku, 2009)
;
_computing_structure_refinement 'SHELXL-97 (Sheldrick, 1997)'
_computing_structure_solution 'SHELXS-97 (Sheldrick, 1990)'
_diffrn_ambient_temperature 150(2)
_diffrn_detector RX
_diffrn_detector_area_resol_mean 10.0000
_diffrn_measured_fraction_theta_full 0.983
_diffrn_measured_fraction_theta_max 0.983
_diffrn_measurement_device
;
Crystal Goniometer
;
_diffrn_measurement_device_type
;
Rigaku RAXIS conversion
;
_diffrn_measurement_method 'profile data from \w-scans'
_diffrn_measurement_specimen_support Loop
_diffrn_radiation_monochromator Confocal
_diffrn_radiation_type Copper
_diffrn_radiation_wavelength 1.54178
_diffrn_reflns_av_R_equivalents 0.1159
_diffrn_reflns_av_sigmaI/netI 0.3842
_diffrn_reflns_limit_h_max 16
_diffrn_reflns_limit_h_min -16
_diffrn_reflns_limit_k_max 17
_diffrn_reflns_limit_k_min -17
_diffrn_reflns_limit_l_max 24
_diffrn_reflns_limit_l_min -20
_diffrn_reflns_number 56953
_diffrn_reflns_theta_full 61.16
_diffrn_reflns_theta_max 61.16
_diffrn_reflns_theta_min 6.51
_diffrn_source 'Rotating Anode'
_diffrn_source_current 20.0
_diffrn_source_power 0.8
_diffrn_source_voltage 40.0
_exptl_absorpt_coefficient_mu 2.304
_exptl_absorpt_correction_T_max 1.000
_exptl_absorpt_correction_T_min 0.649
_exptl_absorpt_correction_type multi-scan
_exptl_crystal_colour Green
_exptl_crystal_density_diffrn 1.262
_exptl_crystal_density_method 'not measured'
_exptl_crystal_description Chunk
_exptl_crystal_F_000 1748
_exptl_crystal_size_max 0.24
_exptl_crystal_size_mid 0.16
_exptl_crystal_size_min 0.16
_platon_squeeze_details
;
258 electrons per cell were squeezed. This corresponds approximately to four
iso-propyl molecules and an acetonitrile molecule per cell (254 e-).
;
_refine_diff_density_max 0.449
_refine_diff_density_min -0.551
_refine_diff_density_rms 0.093
_refine_ls_extinction_method none
_refine_ls_goodness_of_fit_ref 0.813
_refine_ls_hydrogen_treatment constr
_refine_ls_matrix_type full
_refine_ls_number_parameters 1038
_refine_ls_number_reflns 13304
_refine_ls_number_restraints 606
_refine_ls_restrained_S_all 0.824
_refine_ls_R_factor_all 0.2230
_refine_ls_R_factor_gt 0.0828
_refine_ls_shift/su_max 0.000
_refine_ls_shift/su_mean 0.000
_refine_ls_structure_factor_coef Fsqd
_refine_ls_weighting_details 'calc w=1/[\s^2^(Fo^2^)+(0.1130P)^2^+0.0000P] where P=(Fo^2^+2Fc^2^)/3'
_refine_ls_weighting_scheme calc
_refine_ls_wR_factor_gt 0.1952
_refine_ls_wR_factor_ref 0.2413
_reflns_number_gt 3644
_reflns_number_total 13304
_reflns_threshold_expression >2sigma(I)
_cod_data_source_file c1dt10808e.txt
_cod_data_source_block js50b
_cod_depositor_comments
;
The following automatic conversions were performed:

'_exptl_absorpt_correction_type' value 'Multi-scan' changed to
'multi-scan' according to
/home/saulius/struct/CIF-dictionaries/cif_core.dic dictionary named
'cif_core.dic' version 2.4.1 from 2010-06-29.

Automatic conversion script
Id: cif_fix_values 1715 2011-07-08 13:25:40Z adriana 
;
_cod_original_cell_volume 4405.1(5)
_cod_original_sg_symbol_H-M P-1
_cod_database_code 7017225

loop_
_symmetry_equiv_pos_as_xyz
'x, y, z'
'-x, -y, -z'

loop_
_atom_site_label
_atom_site_type_symbol
_atom_site_fract_x
_atom_site_fract_y
_atom_site_fract_z
_atom_site_U_iso_or_equiv
_atom_site_adp_type
_atom_site_occupancy
_atom_site_symmetry_multiplicity
_atom_site_calc_flag
_atom_site_refinement_flags
_atom_site_disorder_assembly
_atom_site_disorder_group
Cu1 Cu 0.57716(7) 0.56987(6) 0.10702(5) 0.0528(4) Uani 1 1 d . . .
O1 O 0.4941(3) 0.5112(3) 0.1511(2) 0.0516(14) Uani 1 1 d U . .
O2 O 1.0368(3) 0.6807(3) 0.4249(2) 0.0620(15) Uani 1 1 d U . .
Cu2 Cu 0.96791(7) 0.55441(7) 0.41129(5) 0.0599(4) Uani 1 1 d . . .
Cl2 Cl 0.19334(17) 0.56047(17) 0.11846(13) 0.0842(8) Uani 1 1 d DU . .
O3 O 0.6762(3) 0.6272(3) 0.0734(2) 0.0529(14) Uani 1 1 d U . .
Cl3 Cl 0.9688(4) 0.1115(3) 0.3858(2) 0.1909(17) Uani 1 1 d DU . .
O4 O 0.8926(3) 0.4304(3) 0.3903(2) 0.0555(15) Uani 1 1 d U . .
C11 C 0.4558(5) 0.4230(5) 0.1448(4) 0.061(2) Uani 1 1 d . . .
C12 C 1.0935(6) 0.7151(5) 0.3934(4) 0.064(2) Uani 1 1 d . . .
C13 C 0.7297(6) 0.7144(5) 0.0912(4) 0.053(2) Uani 1 1 d . . .
C14 C 0.8138(6) 0.3914(6) 0.4076(4) 0.061(2) Uani 1 1 d . . .
C21 C 0.4654(5) 0.3558(5) 0.0977(4) 0.048(2) Uani 1 1 d . . .
O21 O 0.2254(5) 0.5855(5) 0.1882(3) 0.170(3) Uani 1 1 d DU . .
C22 C 1.1444(6) 0.6695(5) 0.3612(4) 0.059(2) Uani 1 1 d . . .
O22 O 0.1430(4) 0.6175(4) 0.0820(3) 0.136(3) Uani 1 1 d DU . .
C23 C 0.6990(5) 0.7804(5) 0.1206(4) 0.051(2) Uani 1 1 d . . .
O23 O 0.1236(5) 0.4720(4) 0.0958(3) 0.138(3) Uani 1 1 d DU . .
C24 C 0.7848(6) 0.4391(5) 0.4541(4) 0.061(2) Uani 1 1 d . . .
O24 O 0.2762(4) 0.5547(4) 0.0999(3) 0.114(2) Uani 1 1 d DU . .
C31 C 0.4180(5) 0.2654(5) 0.0938(4) 0.059(2) Uani 1 1 d . . .
H31A H 0.4220 0.2230 0.0621 0.071 Uiso 1 1 calc R . .
O31 O 0.8877(8) 0.0305(6) 0.3370(5) 0.270(5) Uani 1 1 d DU . .
C32 C 1.2099(6) 0.7143(5) 0.3324(4) 0.069(3) Uani 1 1 d . . .
H32A H 1.2412 0.6816 0.3125 0.083 Uiso 1 1 calc R . .
O32 O 1.0598(7) 0.0858(6) 0.4155(5) 0.287(6) Uani 1 1 d DU . .
C33 C 0.7606(6) 0.8718(5) 0.1358(4) 0.067(2) Uani 1 1 d . . .
H33A H 0.7392 0.9159 0.1537 0.080 Uiso 1 1 calc R . .
O33 O 0.9932(6) 0.1821(6) 0.3428(4) 0.194(3) Uani 1 1 d DU . .
C34 C 0.7037(6) 0.3920(5) 0.4705(4) 0.064(2) Uani 1 1 d . . .
H34A H 0.6862 0.4229 0.5018 0.076 Uiso 1 1 calc R . .
O34 O 0.9269(6) 0.1462(5) 0.4292(3) 0.177(3) Uani 1 1 d DU . .
C41 C 0.3649(6) 0.2345(5) 0.1344(4) 0.066(3) Uani 1 1 d . . .
C42 C 1.2301(6) 0.8052(6) 0.3321(4) 0.071(3) Uani 1 1 d . . .
C43 C 0.8501(6) 0.8981(5) 0.1253(4) 0.068(3) Uani 1 1 d . . .
C44 C 0.6484(5) 0.3029(5) 0.4430(4) 0.055(2) Uani 1 1 d . . .
C51 C 0.3617(5) 0.3019(5) 0.1812(4) 0.059(2) Uani 1 1 d . . .
H51A H 0.3306 0.2845 0.2113 0.071 Uiso 1 1 calc R . .
C52 C 1.1766(6) 0.8505(5) 0.3599(4) 0.080(3) Uani 1 1 d . . .
H52A H 1.1862 0.9113 0.3592 0.096 Uiso 1 1 calc R . .
C53 C 0.8765(6) 0.8295(5) 0.0981(4) 0.073(3) Uani 1 1 d . . .
H53A H 0.9370 0.8451 0.0912 0.087 Uiso 1 1 calc R . .
C54 C 0.6806(5) 0.2581(5) 0.3983(4) 0.067(3) Uani 1 1 d . . .
H54A H 0.6471 0.1976 0.3794 0.081 Uiso 1 1 calc R . .
C61 C 0.4017(6) 0.3913(5) 0.1849(4) 0.056(2) Uani 1 1 d . . .
C62 C 1.1100(6) 0.8071(6) 0.3884(4) 0.063(3) Uani 1 1 d . . .
C63 C 0.8222(6) 0.7406(5) 0.0803(4) 0.070(3) Uani 1 1 d . . .
C64 C 0.7609(6) 0.3017(5) 0.3817(4) 0.055(2) Uani 1 1 d . . .
C211 C 0.5176(5) 0.3771(5) 0.0535(4) 0.048(2) Uani 1 1 d . . .
H21B H 0.5152 0.3308 0.0219 0.058 Uiso 1 1 calc R . .
N212 N 0.5680(4) 0.4573(4) 0.0553(3) 0.0533(18) Uani 1 1 d . . .
O213 O 0.6092(3) 0.4611(3) 0.0049(2) 0.0552(14) Uani 1 1 d U . .
H213 H 0.6397 0.5134 0.0069 0.066 Uiso 1 1 calc R . .
C221 C 1.1273(6) 0.5720(5) 0.3552(4) 0.059(2) Uani 1 1 d . . .
H22B H 1.1672 0.5459 0.3391 0.071 Uiso 1 1 calc R . .
N222 N 1.0589(4) 0.5215(4) 0.3717(3) 0.0537(18) Uani 1 1 d . . .
O223 O 1.0550(3) 0.4309(3) 0.3621(2) 0.0680(16) Uani 1 1 d U . .
H223 H 1.0103 0.4016 0.3730 0.082 Uiso 1 1 calc R . .
C231 C 0.6061(5) 0.7595(5) 0.1346(4) 0.056(2) Uani 1 1 d . . .
H23B H 0.5858 0.8075 0.1477 0.067 Uiso 1 1 calc R . .
N232 N 0.5527(4) 0.6831(4) 0.1302(3) 0.0520(18) Uani 1 1 d . . .
O233 O 0.4674(4) 0.6816(3) 0.1462(2) 0.0653(15) Uani 1 1 d U . .
H233 H 0.4666 0.7331 0.1559 0.078 Uiso 1 1 calc R . .
C241 C 0.8344(5) 0.5322(5) 0.4860(4) 0.057(2) Uani 1 1 d . . .
H24B H 0.8109 0.5577 0.5161 0.068 Uiso 1 1 calc R . .
N242 N 0.9083(4) 0.5816(4) 0.4755(3) 0.0513(18) Uani 1 1 d . . .
O243 O 0.9448(3) 0.6665(3) 0.5167(2) 0.0683(16) Uani 1 1 d U . .
H243 H 0.9922 0.6972 0.5090 0.082 Uiso 1 1 calc R . .
C411 C 0.3121(6) 0.1363(5) 0.1296(5) 0.082(3) Uani 1 1 d . . .
C412 C 0.3334(7) 0.0749(6) 0.0786(5) 0.126(4) Uani 1 1 d . . .
H41D H 0.4039 0.0789 0.0959 0.189 Uiso 1 1 calc R . .
H41E H 0.3160 0.0939 0.0357 0.189 Uiso 1 1 calc R . .
H41F H 0.2936 0.0140 0.0728 0.189 Uiso 1 1 calc R . .
C413 C 0.1956(7) 0.1247(6) 0.0974(5) 0.128(4) Uani 1 1 d . . .
H41A H 0.1777 0.1614 0.1271 0.191 Uiso 1 1 calc R . .
H41B H 0.1582 0.0629 0.0913 0.191 Uiso 1 1 calc R . .
H41C H 0.1797 0.1429 0.0541 0.191 Uiso 1 1 calc R . .
C414 C 0.3352(8) 0.1122(6) 0.1987(4) 0.126(4) Uani 1 1 d . . .
H41G H 0.3199 0.1529 0.2272 0.189 Uiso 1 1 calc R . .
H41H H 0.4056 0.1165 0.2185 0.189 Uiso 1 1 calc R . .
H41I H 0.2950 0.0520 0.1944 0.189 Uiso 1 1 calc R . .
C421 C 1.3040(7) 0.8548(5) 0.3028(5) 0.080(3) Uani 1 1 d . . .
C422 C 1.2416(6) 0.8603(6) 0.2292(4) 0.102(3) Uani 1 1 d . . .
H42A H 1.2057 0.8008 0.2028 0.154 Uiso 1 1 calc R . .
H42B H 1.2862 0.8913 0.2092 0.154 Uiso 1 1 calc R . .
H42C H 1.1942 0.8923 0.2299 0.154 Uiso 1 1 calc R . .
C423 C 1.3820(6) 0.8084(5) 0.3012(5) 0.100(3) Uani 1 1 d . . .
H42G H 1.3485 0.7495 0.2734 0.150 Uiso 1 1 calc R . .
H42H H 1.4202 0.8037 0.3465 0.150 Uiso 1 1 calc R . .
H42I H 1.4267 0.8427 0.2826 0.150 Uiso 1 1 calc R . .
C424 C 1.3626(7) 0.9490(6) 0.3461(5) 0.133(4) Uani 1 1 d . . .
H42D H 1.3159 0.9812 0.3481 0.200 Uiso 1 1 calc R . .
H42E H 1.4069 0.9805 0.3260 0.200 Uiso 1 1 calc R . .
H42F H 1.4018 0.9443 0.3912 0.200 Uiso 1 1 calc R . .
C431 C 0.9163(7) 0.9947(6) 0.1463(5) 0.087(3) Uani 1 1 d . . .
C432 C 0.8694(8) 1.0598(6) 0.1632(7) 0.203(6) Uani 1 1 d . . .
H43G H 0.8051 1.0507 0.1274 0.304 Uiso 1 1 calc R . .
H43H H 0.9122 1.1193 0.1685 0.304 Uiso 1 1 calc R . .
H43I H 0.8598 1.0525 0.2050 0.304 Uiso 1 1 calc R . .
C433 C 1.0223(8) 1.0046(6) 0.2031(6) 0.153(5) Uani 1 1 d . . .
H43A H 1.0626 1.0664 0.2157 0.230 Uiso 1 1 calc R . .
H43B H 1.0561 0.9690 0.1858 0.230 Uiso 1 1 calc R . .
H43C H 1.0127 0.9844 0.2421 0.230 Uiso 1 1 calc R . .
C434 C 0.9416(8) 1.0215(6) 0.0852(6) 0.152(5) Uani 1 1 d . . .
H43D H 0.8804 1.0172 0.0480 0.228 Uiso 1 1 calc R . .
H43E H 0.9748 0.9819 0.0718 0.228 Uiso 1 1 calc R . .
H43F H 0.9855 1.0821 0.0978 0.228 Uiso 1 1 calc R . .
C441 C 0.5580(6) 0.2496(6) 0.4584(4) 0.073(3) Uani 1 1 d . . .
C442 C 0.4626(6) 0.2176(6) 0.3925(4) 0.100(3) Uani 1 1 d . . .
H44A H 0.4065 0.1845 0.4022 0.151 Uiso 1 1 calc R . .
H44B H 0.4740 0.1796 0.3597 0.151 Uiso 1 1 calc R . .
H44C H 0.4481 0.2686 0.3744 0.151 Uiso 1 1 calc R . .
C443 C 0.5825(6) 0.1662(5) 0.4852(4) 0.100(3) Uani 1 1 d . . .
H44G H 0.6421 0.1853 0.5261 0.150 Uiso 1 1 calc R . .
H44H H 0.5938 0.1300 0.4515 0.150 Uiso 1 1 calc R . .
H44I H 0.5267 0.1316 0.4947 0.150 Uiso 1 1 calc R . .
C444 C 0.5415(6) 0.3079(5) 0.5127(4) 0.095(3) Uani 1 1 d . . .
H44D H 0.6018 0.3270 0.5532 0.143 Uiso 1 1 calc R . .
H44E H 0.4863 0.2737 0.5229 0.143 Uiso 1 1 calc R . .
H44F H 0.5262 0.3596 0.4962 0.143 Uiso 1 1 calc R . .
C611 C 0.3934(5) 0.4620(5) 0.2347(4) 0.067(2) Uani 1 1 d . . .
H61F H 0.3570 0.4996 0.2097 0.081 Uiso 1 1 calc R . .
H61G H 0.3550 0.4327 0.2599 0.081 Uiso 1 1 calc R . .
N612 N 0.4959(4) 0.5199(4) 0.2839(3) 0.0597(19) Uani 1 1 d . . .
H61J H 0.5316 0.5416 0.2584 0.072 Uiso 1 1 calc R . .
C613 C 0.5518(6) 0.4684(5) 0.3263(4) 0.084(3) Uani 1 1 d . . .
H61A H 0.5543 0.4185 0.2980 0.125 Uiso 1 1 calc R . .
H61B H 0.5187 0.4466 0.3559 0.125 Uiso 1 1 calc R . .
H61C H 0.6193 0.5059 0.3529 0.125 Uiso 1 1 calc R . .
C614 C 0.4854(5) 0.6021(5) 0.3233(4) 0.067(2) Uani 1 1 d . . .
H61D H 0.4347 0.6243 0.2931 0.080 Uiso 1 1 calc R . .
H61E H 0.4640 0.5849 0.3598 0.080 Uiso 1 1 calc R . .
C615 C 0.5861(6) 0.6749(5) 0.3524(4) 0.054(2) Uani 1 1 d . . .
C616 C 0.6585(6) 0.6764(5) 0.4113(4) 0.054(2) Uani 1 1 d . . .
H61I H 0.6452 0.6361 0.4388 0.065 Uiso 1 1 calc R . .
C617 C 0.7535(6) 0.7384(5) 0.4313(4) 0.071(3) Uani 1 1 d . . .
H61H H 0.8029 0.7389 0.4726 0.085 Uiso 1 1 calc R . .
C621 C 1.0539(6) 0.8587(5) 0.4159(4) 0.069(3) Uani 1 1 d . . .
H62H H 1.0734 0.8602 0.4644 0.083 Uiso 1 1 calc R . .
H62I H 1.0716 0.9200 0.4091 0.083 Uiso 1 1 calc R . .
N622 N 0.9418(4) 0.8158(4) 0.3809(3) 0.0605(19) Uani 1 1 d . . .
H62J H 0.9277 0.7570 0.3847 0.073 Uiso 1 1 calc R . .
C623 C 0.9079(6) 0.8194(5) 0.3058(4) 0.081(3) Uani 1 1 d . . .
H62A H 0.9446 0.7909 0.2857 0.122 Uiso 1 1 calc R . .
H62B H 0.9206 0.8809 0.3005 0.122 Uiso 1 1 calc R . .
H62C H 0.8368 0.7887 0.2838 0.122 Uiso 1 1 calc R . .
C624 C 0.8846(5) 0.8596(5) 0.4144(4) 0.068(3) Uani 1 1 d . . .
H62D H 0.9178 0.8698 0.4635 0.082 Uiso 1 1 calc R . .
H62E H 0.8842 0.9172 0.4014 0.082 Uiso 1 1 calc R . .
C625 C 0.7773(6) 0.7993(5) 0.3925(4) 0.058(2) Uani 1 1 d . . .
C626 C 0.7009(6) 0.8001(5) 0.3337(4) 0.068(3) Uani 1 1 d . . .
H62F H 0.7127 0.8430 0.3078 0.082 Uiso 1 1 calc R . .
C627 C 0.6069(6) 0.7379(6) 0.3129(4) 0.071(3) Uani 1 1 d . . .
H62G H 0.5566 0.7377 0.2722 0.085 Uiso 1 1 calc R . .
C631 C 0.8548(5) 0.6689(5) 0.0516(4) 0.066(2) Uani 1 1 d . . .
H63F H 0.9143 0.6956 0.0420 0.079 Uiso 1 1 calc R . .
H63G H 0.8014 0.6340 0.0094 0.079 Uiso 1 1 calc R . .
N632 N 0.8790(4) 0.6078(4) 0.1028(3) 0.062(2) Uani 1 1 d . . .
H63J H 0.8246 0.5894 0.1147 0.074 Uiso 1 1 calc R . .
C633 C 0.9674(6) 0.6539(5) 0.1656(4) 0.091(3) Uani 1 1 d . . .
H63A H 0.9565 0.7058 0.1858 0.137 Uiso 1 1 calc R . .
H63B H 1.0267 0.6721 0.1548 0.137 Uiso 1 1 calc R . .
H63C H 0.9766 0.6137 0.1969 0.137 Uiso 1 1 calc R . .
C634 C 0.8919(5) 0.5247(5) 0.0681(4) 0.061(2) Uani 1 1 d . . .
H63D H 0.9594 0.5389 0.0674 0.073 Uiso 1 1 calc R . .
H63E H 0.8438 0.5072 0.0215 0.073 Uiso 1 1 calc R . .
C635 C 0.8757(6) 0.4459(5) 0.1049(4) 0.061(3) Uani 1 1 d . . .
C636 C 0.7863(6) 0.3808(5) 0.0813(4) 0.060(3) Uani 1 1 d . . .
H63I H 0.7370 0.3819 0.0405 0.072 Uiso 1 1 calc R . .
C637 C 0.7656(6) 0.3136(6) 0.1149(4) 0.068(3) Uani 1 1 d . . .
H63H H 0.7037 0.2689 0.0967 0.081 Uiso 1 1 calc R . .
C641 C 0.7921(6) 0.2548(5) 0.3317(4) 0.073(3) Uani 1 1 d . . .
H64C H 0.8639 0.2621 0.3522 0.087 Uiso 1 1 calc R . .
H64D H 0.7564 0.1911 0.3214 0.087 Uiso 1 1 calc R . .
N642 N 0.7710(4) 0.2894(4) 0.2672(3) 0.0557(18) Uani 1 1 d . . .
H64J H 0.8026 0.3496 0.2780 0.067 Uiso 1 1 calc R . .
C643 C 0.6590(5) 0.2752(5) 0.2315(4) 0.077(3) Uani 1 1 d . . .
H64E H 0.6342 0.3023 0.2619 0.116 Uiso 1 1 calc R . .
H64F H 0.6240 0.2121 0.2179 0.116 Uiso 1 1 calc R . .
H64G H 0.6477 0.3024 0.1921 0.116 Uiso 1 1 calc R . .
C644 C 0.8152(6) 0.2476(5) 0.2229(4) 0.070(2) Uani 1 1 d . . .
H64A H 0.7683 0.1901 0.1964 0.084 Uiso 1 1 calc R . .
H64B H 0.8777 0.2379 0.2509 0.084 Uiso 1 1 calc R . .
C645 C 0.8358(6) 0.3121(5) 0.1751(4) 0.064(3) Uani 1 1 d . . .
C646 C 0.9317(6) 0.3764(6) 0.2005(4) 0.073(3) Uani 1 1 d . . .
H64H H 0.9809 0.3741 0.2410 0.088 Uiso 1 1 calc R . .
C647 C 0.9526(6) 0.4442(5) 0.1642(4) 0.064(3) Uani 1 1 d . . .
H64I H 1.0160 0.4867 0.1795 0.077 Uiso 1 1 calc R . .
Cl1 Cl 0.77546(16) 0.55840(15) 0.25815(12) 0.0629(6) Uani 1 1 d DU . .
O11 O 0.7275(11) 0.6056(8) 0.2147(6) 0.132(8) Uani 0.479(7) 1 d PDU A 1
O12 O 0.8355(9) 0.6131(7) 0.3254(5) 0.085(5) Uani 0.479(7) 1 d PDU A 1
O13 O 0.6898(9) 0.5017(10) 0.2780(7) 0.159(7) Uani 0.479(7) 1 d PDU A 1
O14 O 0.8187(12) 0.4967(11) 0.2419(8) 0.201(8) Uani 0.479(7) 1 d PDU A 1
O11A O 0.7759(11) 0.5818(9) 0.1933(5) 0.145(6) Uani 0.521(7) 1 d PDU A 2
O12A O 0.8804(8) 0.5878(10) 0.2994(8) 0.185(8) Uani 0.521(7) 1 d PDU A 2
O13A O 0.7213(10) 0.6054(9) 0.2798(9) 0.192(8) Uani 0.521(7) 1 d PDU A 2
O14A O 0.7349(8) 0.4640(6) 0.2490(5) 0.079(4) Uani 0.521(7) 1 d PDU A 2
Cl4 Cl 0.5772(4) 0.0010(4) 0.2183(4) 0.078(2) Uani 0.50 1 d PDU B 1
O41 O 0.5746(10) 0.0561(9) 0.2764(7) 0.114(7) Uani 0.50 1 d PDU B 1
O42 O 0.6314(13) -0.0626(10) 0.2464(8) 0.196(8) Uani 0.50 1 d PDU B 1
O43 O 0.6377(11) 0.0560(10) 0.1888(7) 0.135(7) Uani 0.50 1 d PDU B 1
O44 O 0.4800(8) -0.0453(11) 0.1750(7) 0.182(7) Uani 0.50 1 d PDU B 1
Cl4B Cl 0.6169(6) 0.0076(5) 0.2352(4) 0.098(2) Uani 0.50 1 d PDU C 2
O41B O 0.5925(11) 0.0627(10) 0.2804(8) 0.128(8) Uani 0.50 1 d PDU C 2
O42B O 0.5525(8) -0.0835(7) 0.2213(6) 0.080(4) Uani 0.50 1 d PDU C 2
O43B O 0.6024(15) 0.0366(12) 0.1723(7) 0.177(9) Uani 0.50 1 d PDU C 2
O44B O 0.7208(8) 0.0083(10) 0.2680(8) 0.162(6) Uani 0.50 1 d PDU C 2

loop_
_atom_site_aniso_label
_atom_site_aniso_U_11
_atom_site_aniso_U_22
_atom_site_aniso_U_33
_atom_site_aniso_U_23
_atom_site_aniso_U_13
_atom_site_aniso_U_12
Cu1 0.0574(7) 0.0406(7) 0.0620(8) 0.0102(6) 0.0271(6) 0.0110(5)
O1 0.057(3) 0.039(3) 0.068(3) 0.005(3) 0.039(3) 0.013(2)
O2 0.060(3) 0.057(3) 0.079(4) 0.020(3) 0.041(3) 0.011(3)
Cu2 0.0587(7) 0.0645(8) 0.0598(8) 0.0117(6) 0.0274(7) 0.0173(6)
Cl2 0.0722(16) 0.0952(18) 0.083(2) 0.0082(15) 0.0300(15) 0.0238(14)
O3 0.066(3) 0.040(3) 0.060(3) 0.008(3) 0.033(3) 0.016(3)
Cl3 0.281(5) 0.126(3) 0.164(4) 0.036(3) 0.080(3) 0.061(3)
O4 0.051(3) 0.057(3) 0.051(3) -0.001(3) 0.015(3) 0.014(3)
C11 0.074(6) 0.049(5) 0.074(6) 0.017(5) 0.045(5) 0.018(4)
C12 0.070(6) 0.058(6) 0.071(6) 0.022(5) 0.028(5) 0.026(5)
C13 0.062(6) 0.031(5) 0.052(6) 0.001(4) 0.014(5) 0.003(4)
C14 0.046(5) 0.080(6) 0.063(6) 0.020(5) 0.023(5) 0.027(5)
C21 0.047(5) 0.034(4) 0.061(6) 0.008(4) 0.022(4) 0.006(4)
O21 0.209(7) 0.229(8) 0.068(5) -0.021(5) 0.007(5) 0.142(6)
C22 0.063(5) 0.053(5) 0.061(6) 0.011(5) 0.017(5) 0.025(5)
O22 0.110(5) 0.145(6) 0.185(7) 0.077(5) 0.063(5) 0.065(4)
C23 0.047(5) 0.043(5) 0.058(6) 0.007(4) 0.012(4) 0.015(4)
O23 0.142(5) 0.117(5) 0.158(6) 0.003(5) 0.097(5) -0.003(5)
C24 0.066(6) 0.059(6) 0.054(6) 0.012(5) 0.018(5) 0.019(5)
O24 0.047(4) 0.174(6) 0.125(5) 0.035(4) 0.039(4) 0.029(4)
C31 0.062(5) 0.060(5) 0.065(6) 0.018(5) 0.036(5) 0.013(4)
O31 0.340(12) 0.134(7) 0.244(10) -0.027(7) 0.077(9) -0.015(8)
C32 0.089(6) 0.074(6) 0.062(6) 0.022(5) 0.045(5) 0.029(5)
O32 0.271(9) 0.265(9) 0.297(11) 0.093(8) -0.026(8) 0.208(8)
C33 0.095(6) 0.051(5) 0.063(6) 0.011(4) 0.035(5) 0.030(5)
O33 0.192(7) 0.248(9) 0.182(8) 0.048(6) 0.069(6) 0.133(7)
C34 0.085(6) 0.064(6) 0.044(6) 0.002(5) 0.020(5) 0.034(5)
O34 0.286(8) 0.186(7) 0.121(6) 0.016(5) 0.128(6) 0.110(6)
C41 0.077(6) 0.038(5) 0.086(7) 0.008(5) 0.038(5) 0.014(4)
C42 0.069(6) 0.056(6) 0.095(7) 0.032(5) 0.032(5) 0.025(5)
C43 0.084(6) 0.058(6) 0.073(6) 0.012(5) 0.045(5) 0.015(5)
C44 0.056(5) 0.060(5) 0.047(6) -0.010(4) 0.020(4) 0.021(4)
C51 0.060(5) 0.045(5) 0.071(6) 0.016(5) 0.034(5) -0.003(4)
C52 0.083(6) 0.054(6) 0.104(8) 0.020(5) 0.035(6) 0.021(5)
C53 0.099(6) 0.049(5) 0.086(7) 0.020(5) 0.060(5) 0.009(5)
C54 0.052(5) 0.061(6) 0.077(7) 0.003(5) 0.017(5) 0.012(5)
C61 0.073(5) 0.065(6) 0.047(6) 0.006(5) 0.033(5) 0.037(5)
C62 0.057(6) 0.061(6) 0.069(6) 0.015(5) 0.024(5) 0.011(5)
C63 0.077(6) 0.055(6) 0.080(7) 0.021(5) 0.035(5) 0.011(5)
C64 0.059(5) 0.047(5) 0.053(6) -0.006(4) 0.029(5) 0.000(4)
C211 0.030(4) 0.049(5) 0.059(6) 0.002(4) 0.019(4) 0.000(4)
N212 0.048(4) 0.053(4) 0.052(5) -0.013(4) 0.022(4) 0.008(3)
O213 0.054(3) 0.044(3) 0.073(4) 0.006(3) 0.037(3) 0.007(2)
C221 0.057(5) 0.066(6) 0.053(6) 0.013(5) 0.011(5) 0.028(5)
N222 0.072(4) 0.038(4) 0.047(4) -0.005(3) 0.023(4) 0.014(3)
O223 0.054(3) 0.068(4) 0.074(4) 0.005(3) 0.025(3) 0.005(3)
C231 0.056(5) 0.043(5) 0.076(6) 0.006(4) 0.024(5) 0.031(4)
N232 0.064(4) 0.030(4) 0.064(5) 0.012(3) 0.031(4) 0.007(3)
O233 0.084(4) 0.050(3) 0.083(4) 0.016(3) 0.050(3) 0.031(3)
C241 0.069(5) 0.062(5) 0.060(6) 0.019(5) 0.039(5) 0.028(5)
N242 0.051(4) 0.040(4) 0.049(5) -0.009(3) 0.015(4) 0.001(3)
O243 0.068(4) 0.064(4) 0.065(4) 0.010(3) 0.023(3) 0.008(3)
C411 0.090(7) 0.056(6) 0.118(8) 0.018(6) 0.068(6) 0.012(5)
C412 0.180(10) 0.082(7) 0.126(9) 0.004(6) 0.089(8) 0.020(7)
C413 0.142(9) 0.106(8) 0.116(9) 0.012(6) 0.074(8) -0.026(7)
C414 0.202(11) 0.071(7) 0.086(8) 0.024(6) 0.055(8) 0.004(7)
C421 0.091(7) 0.053(6) 0.109(8) 0.023(5) 0.057(6) 0.014(5)
C422 0.096(7) 0.143(8) 0.101(8) 0.067(7) 0.052(6) 0.056(6)
C423 0.092(6) 0.074(6) 0.171(9) 0.041(6) 0.083(6) 0.035(5)
C424 0.118(8) 0.088(8) 0.180(10) 0.008(7) 0.087(8) -0.029(7)
C431 0.104(7) 0.053(6) 0.095(8) 0.017(6) 0.051(6) -0.010(6)
C432 0.205(9) 0.049(7) 0.436(18) -0.013(8) 0.246(11) 0.020(7)
C433 0.144(11) 0.072(7) 0.186(12) 0.019(8) 0.022(10) -0.010(7)
C434 0.140(10) 0.036(6) 0.248(14) -0.005(7) 0.062(10) 0.000(6)
C441 0.055(6) 0.068(6) 0.096(8) 0.000(5) 0.040(5) 0.008(5)
C442 0.063(6) 0.092(7) 0.120(8) -0.008(6) 0.028(6) -0.003(5)
C443 0.131(8) 0.076(7) 0.111(8) 0.029(6) 0.067(6) 0.026(6)
C444 0.116(7) 0.085(7) 0.118(8) 0.014(6) 0.086(6) 0.030(6)
C611 0.066(5) 0.071(6) 0.091(7) 0.046(5) 0.048(5) 0.029(5)
N612 0.056(4) 0.062(4) 0.071(5) -0.003(4) 0.035(4) 0.025(4)
C613 0.102(7) 0.071(6) 0.092(7) 0.024(5) 0.030(6) 0.054(5)
C614 0.061(5) 0.067(6) 0.095(7) 0.014(5) 0.054(5) 0.023(4)
C615 0.044(5) 0.067(6) 0.056(6) 0.006(5) 0.020(5) 0.023(4)
C616 0.065(5) 0.061(5) 0.052(6) 0.014(4) 0.032(5) 0.030(5)
C617 0.084(6) 0.072(6) 0.068(7) 0.007(5) 0.030(6) 0.045(5)
C621 0.087(6) 0.051(5) 0.063(6) -0.013(4) 0.030(5) 0.016(5)
N622 0.061(4) 0.041(4) 0.080(5) 0.010(4) 0.035(4) 0.003(3)
C623 0.104(7) 0.092(7) 0.067(7) 0.025(5) 0.047(6) 0.037(5)
C624 0.063(5) 0.069(6) 0.083(7) -0.005(5) 0.045(5) 0.019(5)
C625 0.075(6) 0.056(5) 0.041(6) -0.006(5) 0.024(5) 0.020(5)
C626 0.066(6) 0.074(6) 0.073(7) 0.012(5) 0.034(5) 0.026(5)
C627 0.060(6) 0.090(7) 0.084(7) 0.015(6) 0.041(5) 0.039(5)
C631 0.070(6) 0.058(5) 0.078(6) 0.019(5) 0.038(5) 0.019(5)
N632 0.051(4) 0.051(4) 0.076(5) -0.016(4) 0.028(4) 0.008(3)
C633 0.080(7) 0.088(7) 0.073(7) -0.033(6) 0.006(6) 0.022(6)
C634 0.067(5) 0.059(5) 0.068(6) 0.001(5) 0.037(5) 0.026(4)
C635 0.071(6) 0.068(6) 0.043(6) -0.007(5) 0.017(5) 0.033(5)
C636 0.055(6) 0.067(6) 0.047(6) -0.004(5) 0.017(5) 0.009(5)
C637 0.059(6) 0.089(7) 0.056(7) 0.003(5) 0.019(5) 0.031(5)
C641 0.063(6) 0.066(6) 0.088(7) 0.011(5) 0.034(5) 0.009(5)
N642 0.079(5) 0.049(4) 0.056(5) 0.012(3) 0.043(4) 0.023(3)
C643 0.069(6) 0.098(7) 0.078(7) 0.026(5) 0.035(5) 0.034(5)
C644 0.101(6) 0.058(5) 0.086(6) 0.019(5) 0.068(5) 0.035(5)
C645 0.069(6) 0.071(6) 0.053(7) -0.009(5) 0.024(5) 0.030(5)
C646 0.069(6) 0.095(7) 0.066(7) 0.006(5) 0.036(5) 0.030(5)
C647 0.072(6) 0.077(6) 0.066(7) 0.006(5) 0.057(5) 0.020(5)
Cl1 0.0567(13) 0.0661(14) 0.0698(18) 0.0120(13) 0.0264(13) 0.0221(12)
O11 0.192(15) 0.073(9) 0.044(10) -0.002(8) -0.032(10) 0.006(9)
O12 0.116(11) 0.059(8) 0.059(9) -0.012(6) 0.002(8) 0.039(7)
O13 0.132(12) 0.149(14) 0.177(14) 0.053(11) 0.065(10) -0.005(10)
O14 0.217(14) 0.225(16) 0.219(16) -0.024(12) 0.136(12) 0.113(13)
O11A 0.293(15) 0.110(11) 0.107(9) 0.065(8) 0.141(9) 0.078(10)
O12A 0.090(10) 0.155(14) 0.225(17) -0.001(13) -0.021(11) 0.015(10)
O13A 0.160(11) 0.171(13) 0.273(17) -0.061(13) 0.157(12) 0.032(11)
O14A 0.070(8) 0.081(8) 0.087(9) 0.007(6) 0.022(7) 0.039(6)
Cl4 0.079(3) 0.056(3) 0.117(4) 0.008(3) 0.063(3) 0.016(3)
O41 0.143(11) 0.069(10) 0.154(13) 0.001(9) 0.070(10) 0.061(9)
O42 0.270(16) 0.168(13) 0.182(15) 0.021(11) 0.067(13) 0.153(13)
O43 0.171(12) 0.100(11) 0.139(12) 0.013(9) 0.099(10) -0.004(10)
O44 0.087(10) 0.229(16) 0.153(13) -0.024(11) -0.007(9) 0.011(10)
Cl4B 0.120(5) 0.056(4) 0.129(5) 0.011(4) 0.067(4) 0.021(4)
O41B 0.129(12) 0.106(13) 0.167(15) -0.006(11) 0.112(11) -0.002(10)
O42B 0.084(9) 0.071(8) 0.093(10) 0.003(7) 0.055(8) 0.013(7)
O43B 0.258(18) 0.138(14) 0.160(13) 0.099(12) 0.120(12) 0.017(13)
O44B 0.094(10) 0.136(12) 0.227(15) -0.013(11) 0.045(10) 0.022(9)

loop_
_atom_type_symbol
_atom_type_description
_atom_type_scat_dispersion_real
_atom_type_scat_dispersion_imag
_atom_type_scat_source
C C 0.0181 0.0091 'International Tables Vol C Tables 4.2.6.8 and 6.1.1.4'
H H 0.0000 0.0000 'International Tables Vol C Tables 4.2.6.8 and 6.1.1.4'
N N 0.0311 0.0180 'International Tables Vol C Tables 4.2.6.8 and 6.1.1.4'
O O 0.0492 0.0322 'International Tables Vol C Tables 4.2.6.8 and 6.1.1.4'
Cl Cl 0.3639 0.7018 'International Tables Vol C Tables 4.2.6.8 and 6.1.1.4'
Cu Cu -1.9646 0.5888 'International Tables Vol C Tables 4.2.6.8 and 6.1.1.4'

loop_
_geom_angle_atom_site_label_1
_geom_angle_atom_site_label_2
_geom_angle_atom_site_label_3
_geom_angle
O1 Cu1 O3 171.86(19)
O1 Cu1 N212 92.7(2)
O3 Cu1 N212 87.4(2)
O1 Cu1 N232 90.9(2)
O3 Cu1 N232 91.7(2)
N212 Cu1 N232 161.0(2)
C11 O1 Cu1 126.9(5)
C12 O2 Cu2 125.0(5)
O4 Cu2 O2 175.1(2)
O4 Cu2 N242 91.9(2)
O2 Cu2 N242 89.6(2)
O4 Cu2 N222 88.3(2)
O2 Cu2 N222 91.6(2)
N242 Cu2 N222 162.2(2)
O21 Cl2 O22 113.5(4)
O21 Cl2 O24 110.2(4)
O22 Cl2 O24 110.8(4)
O21 Cl2 O23 110.1(5)
O22 Cl2 O23 106.7(4)
O24 Cl2 O23 105.2(4)
C13 O3 Cu1 125.8(5)
O34 Cl3 O32 118.9(6)
O34 Cl3 O31 107.2(6)
O32 Cl3 O31 108.0(6)
O34 Cl3 O33 108.7(5)
O32 Cl3 O33 106.4(6)
O31 Cl3 O33 107.1(5)
C14 O4 Cu2 127.8(5)
O1 C11 C61 119.2(7)
O1 C11 C21 124.0(7)
C61 C11 C21 116.8(7)
O2 C12 C62 119.3(8)
O2 C12 C22 126.5(7)
C62 C12 C22 114.2(8)
O3 C13 C23 122.9(7)
O3 C13 C63 118.2(7)
C23 C13 C63 119.0(7)
O4 C14 C64 119.9(8)
O4 C14 C24 122.3(7)
C64 C14 C24 117.7(8)
C31 C21 C211 117.9(7)
C31 C21 C11 118.5(7)
C211 C21 C11 123.6(6)
C32 C22 C12 122.2(7)
C32 C22 C221 116.4(8)
C12 C22 C221 121.4(8)
C13 C23 C33 118.0(7)
C13 C23 C231 122.7(7)
C33 C23 C231 119.2(7)
C34 C24 C14 118.2(7)
C34 C24 C241 118.1(8)
C14 C24 C241 123.7(8)
C41 C31 C21 124.2(7)
C41 C31 H31A 117.9
C21 C31 H31A 117.9
C42 C32 C22 122.6(8)
C42 C32 H32A 118.7
C22 C32 H32A 118.7
C43 C33 C23 123.6(8)
C43 C33 H33A 118.2
C23 C33 H33A 118.2
C44 C34 C24 124.2(8)
C44 C34 H34A 117.9
C24 C34 H34A 117.9
C31 C41 C51 115.1(7)
C31 C41 C411 124.3(8)
C51 C41 C411 120.6(8)
C32 C42 C52 116.2(8)
C32 C42 C421 122.7(8)
C52 C42 C421 121.0(8)
C53 C43 C33 115.0(7)
C53 C43 C431 123.1(8)
C33 C43 C431 121.8(8)
C34 C44 C54 115.8(7)
C34 C44 C441 125.8(7)
C54 C44 C441 118.4(7)
C61 C51 C41 123.4(7)
C61 C51 H51A 118.3
C41 C51 H51A 118.3
C62 C52 C42 122.1(8)
C62 C52 H52A 118.9
C42 C52 H52A 118.9
C63 C53 C43 126.2(8)
C63 C53 H53A 116.9
C43 C53 H53A 116.9
C64 C54 C44 121.7(7)
C64 C54 H54A 119.2
C44 C54 H54A 119.2
C51 C61 C11 121.9(7)
C51 C61 C611 121.7(7)
C11 C61 C611 116.4(7)
C52 C62 C12 122.4(8)
C52 C62 C621 119.5(8)
C12 C62 C621 118.1(8)
C53 C63 C13 118.2(8)
C53 C63 C631 123.9(8)
C13 C63 C631 117.8(7)
C14 C64 C54 122.4(8)
C14 C64 C641 116.0(7)
C54 C64 C641 121.5(7)
N212 C211 C21 123.0(7)
N212 C211 H21B 118.5
C21 C211 H21B 118.5
C211 N212 O213 112.0(6)
C211 N212 Cu1 129.3(6)
O213 N212 Cu1 117.9(4)
N212 O213 H213 109.5
N222 C221 C22 122.2(8)
N222 C221 H22B 118.9
C22 C221 H22B 118.9
C221 N222 O223 113.1(6)
C221 N222 Cu2 129.5(6)
O223 N222 Cu2 117.2(4)
N222 O223 H223 109.5
N232 C231 C23 125.1(7)
N232 C231 H23B 117.5
C23 C231 H23B 117.5
C231 N232 O233 113.7(6)
C231 N232 Cu1 127.2(6)
O233 N232 Cu1 119.1(4)
N232 O233 H233 109.5
N242 C241 C24 124.0(7)
N242 C241 H24B 118.0
C24 C241 H24B 118.0
C241 N242 O243 111.2(6)
C241 N242 Cu2 129.0(5)
O243 N242 Cu2 119.8(4)
N242 O243 H243 109.5
C414 C411 C41 111.4(7)
C414 C411 C412 114.4(8)
C41 C411 C412 110.9(7)
C414 C411 C413 108.1(7)
C41 C411 C413 105.8(7)
C412 C411 C413 105.7(8)
C411 C412 H41D 109.5
C411 C412 H41E 109.5
H41D C412 H41E 109.5
C411 C412 H41F 109.5
H41D C412 H41F 109.5
H41E C412 H41F 109.5
C411 C413 H41A 109.5
C411 C413 H41B 109.5
H41A C413 H41B 109.5
C411 C413 H41C 109.5
H41A C413 H41C 109.5
H41B C413 H41C 109.5
C411 C414 H41G 109.5
C411 C414 H41H 109.5
H41G C414 H41H 109.5
C411 C414 H41I 109.5
H41G C414 H41I 109.5
H41H C414 H41I 109.5
C423 C421 C42 113.1(7)
C423 C421 C424 106.6(7)
C42 C421 C424 110.2(7)
C423 C421 C422 108.9(7)
C42 C421 C422 107.4(7)
C424 C421 C422 110.6(7)
C421 C422 H42A 109.5
C421 C422 H42B 109.5
H42A C422 H42B 109.5
C421 C422 H42C 109.5
H42A C422 H42C 109.5
H42B C422 H42C 109.5
C421 C423 H42G 109.5
C421 C423 H42H 109.5
H42G C423 H42H 109.5
C421 C423 H42I 109.5
H42G C423 H42I 109.5
H42H C423 H42I 109.5
C421 C424 H42D 109.5
C421 C424 H42E 109.5
H42D C424 H42E 109.5
C421 C424 H42F 109.5
H42D C424 H42F 109.5
H42E C424 H42F 109.5
C432 C431 C43 115.4(8)
C432 C431 C434 104.7(9)
C43 C431 C434 107.8(7)
C432 C431 C433 112.8(9)
C43 C431 C433 111.1(8)
C434 C431 C433 104.1(8)
C431 C432 H43G 109.5
C431 C432 H43H 109.5
H43G C432 H43H 109.5
C431 C432 H43I 109.5
H43G C432 H43I 109.5
H43H C432 H43I 109.5
C431 C433 H43A 109.5
C431 C433 H43B 109.5
H43A C433 H43B 109.5
C431 C433 H43C 109.5
H43A C433 H43C 109.5
H43B C433 H43C 109.5
C431 C434 H43D 109.5
C431 C434 H43E 109.5
H43D C434 H43E 109.5
C431 C434 H43F 109.5
H43D C434 H43F 109.5
H43E C434 H43F 109.5
C444 C441 C442 111.0(7)
C444 C441 C44 110.1(7)
C442 C441 C44 109.7(7)
C444 C441 C443 109.3(7)
C442 C441 C443 108.7(7)
C44 C441 C443 108.1(7)
C441 C442 H44A 109.5
C441 C442 H44B 109.5
H44A C442 H44B 109.5
C441 C442 H44C 109.5
H44A C442 H44C 109.5
H44B C442 H44C 109.5
C441 C443 H44G 109.5
C441 C443 H44H 109.5
H44G C443 H44H 109.5
C441 C443 H44I 109.5
H44G C443 H44I 109.5
H44H C443 H44I 109.5
C441 C444 H44D 109.5
C441 C444 H44E 109.5
H44D C444 H44E 109.5
C441 C444 H44F 109.5
H44D C444 H44F 109.5
H44E C444 H44F 109.5
N612 C611 C61 111.7(6)
N612 C611 H61F 109.3
C61 C611 H61F 109.3
N612 C611 H61G 109.3
C61 C611 H61G 109.3
H61F C611 H61G 107.9
C613 N612 C611 112.1(6)
C613 N612 C614 114.8(6)
C611 N612 C614 109.9(5)
C613 N612 H61J 106.5
C611 N612 H61J 106.5
C614 N612 H61J 106.5
N612 C613 H61A 109.5
N612 C613 H61B 109.5
H61A C613 H61B 109.5
N612 C613 H61C 109.5
H61A C613 H61C 109.5
H61B C613 H61C 109.5
C615 C614 N612 109.4(5)
C615 C614 H61D 109.8
N612 C614 H61D 109.8
C615 C614 H61E 109.8
N612 C614 H61E 109.8
H61D C614 H61E 108.2
C616 C615 C627 119.2(8)
C616 C615 C614 122.4(8)
C627 C615 C614 118.2(7)
C615 C616 C617 119.7(8)
C615 C616 H61I 120.1
C617 C616 H61I 120.1
C625 C617 C616 122.5(8)
C625 C617 H61H 118.7
C616 C617 H61H 118.7
N622 C621 C62 110.5(6)
N622 C621 H62H 109.6
C62 C621 H62H 109.6
N622 C621 H62I 109.6
C62 C621 H62I 109.6
H62H C621 H62I 108.1
C621 N622 C623 110.7(6)
C621 N622 C624 111.0(6)
C623 N622 C624 111.0(6)
C621 N622 H62J 108.0
C623 N622 H62J 108.0
C624 N622 H62J 108.0
N622 C623 H62A 109.5
N622 C623 H62B 109.5
H62A C623 H62B 109.5
N622 C623 H62C 109.5
H62A C623 H62C 109.5
H62B C623 H62C 109.5
C625 C624 N622 109.5(6)
C625 C624 H62D 109.8
N622 C624 H62D 109.8
C625 C624 H62E 109.8
N622 C624 H62E 109.8
H62D C624 H62E 108.2
C626 C625 C617 117.2(8)
C626 C625 C624 123.0(8)
C617 C625 C624 119.8(8)
C625 C626 C627 120.5(9)
C625 C626 H62F 119.7
C627 C626 H62F 119.7
C626 C627 C615 120.7(8)
C626 C627 H62G 119.6
C615 C627 H62G 119.6
C63 C631 N632 109.3(6)
C63 C631 H63F 109.8
N632 C631 H63F 109.8
C63 C631 H63G 109.8
N632 C631 H63G 109.8
H63F C631 H63G 108.3
C633 N632 C634 112.0(6)
C633 N632 C631 113.0(6)
C634 N632 C631 109.0(6)
C633 N632 H63J 107.6
C634 N632 H63J 107.6
C631 N632 H63J 107.6
N632 C633 H63A 109.5
N632 C633 H63B 109.5
H63A C633 H63B 109.5
N632 C633 H63C 109.5
H63A C633 H63C 109.5
H63B C633 H63C 109.5
N632 C634 C635 111.7(6)
N632 C634 H63D 109.3
C635 C634 H63D 109.3
N632 C634 H63E 109.3
C635 C634 H63E 109.3
H63D C634 H63E 107.9
C636 C635 C647 120.3(9)
C636 C635 C634 120.3(8)
C647 C635 C634 119.4(8)
C635 C636 C637 122.4(8)
C635 C636 H63I 118.8
C637 C636 H63I 118.8
C645 C637 C636 119.5(8)
C645 C637 H63H 120.2
C636 C637 H63H 120.2
N642 C641 C64 112.9(7)
N642 C641 H64C 109.0
C64 C641 H64C 109.0
N642 C641 H64D 109.0
C64 C641 H64D 109.0
H64C C641 H64D 107.8
C641 N642 C644 110.2(6)
C641 N642 C643 110.9(6)
C644 N642 C643 112.6(6)
C641 N642 H64J 107.7
C644 N642 H64J 107.7
C643 N642 H64J 107.7
N642 C643 H64E 109.5
N642 C643 H64F 109.5
H64E C643 H64F 109.5
N642 C643 H64G 109.5
H64E C643 H64G 109.5
H64F C643 H64G 109.5
N642 C644 C645 108.3(6)
N642 C644 H64A 110.0
C645 C644 H64A 110.0
N642 C644 H64B 110.0
C645 C644 H64B 110.0
H64A C644 H64B 108.4
C637 C645 C646 120.2(9)
C637 C645 C644 124.0(8)
C646 C645 C644 115.6(8)
C645 C646 C647 119.4(8)
C645 C646 H64H 120.3
C647 C646 H64H 120.3
C635 C647 C646 117.9(8)
C635 C647 H64I 121.0
C646 C647 H64I 121.0
O11 Cl1 O14 125.5(9)
O11 Cl1 O13A 62.8(9)
O14 Cl1 O13A 167.3(10)
O11 Cl1 O14A 120.9(7)
O14 Cl1 O14A 54.8(7)
O13A Cl1 O14A 113.4(7)
O11 Cl1 O12A 124.4(9)
O14 Cl1 O12A 71.3(9)
O13A Cl1 O12A 113.1(9)
O14A Cl1 O12A 111.2(7)
O11 Cl1 O12 111.8(7)
O14 Cl1 O12 111.8(8)
O13A Cl1 O12 69.0(7)
O14A Cl1 O12 121.1(7)
O12A Cl1 O12 45.6(7)
O11 Cl1 O11A 45.0(8)
O14 Cl1 O11A 82.5(9)
O13A Cl1 O11A 107.4(9)
O14A Cl1 O11A 109.2(7)
O12A Cl1 O11A 101.8(8)
O12 Cl1 O11A 126.7(7)
O11 Cl1 O13 103.2(8)
O14 Cl1 O13 103.2(9)
O13A Cl1 O13 64.3(8)
O14A Cl1 O13 49.7(6)
O12A Cl1 O13 125.6(9)
O12 Cl1 O13 95.9(7)
O11A Cl1 O13 131.9(8)
O44 Cl4 O43 115.7(9)
O44 Cl4 O41 109.4(9)
O43 Cl4 O41 109.2(8)
O44 Cl4 O42 109.8(9)
O43 Cl4 O42 106.3(10)
O41 Cl4 O42 106.1(9)
O43B Cl4B O41B 112.1(11)
O43B Cl4B O42B 108.1(9)
O41B Cl4B O42B 109.1(9)
O43B Cl4B O44B 110.3(10)
O41B Cl4B O44B 108.9(9)
O42B Cl4B O44B 108.3(9)

loop_
_geom_bond_atom_site_label_1
_geom_bond_atom_site_label_2
_geom_bond_distance
Cu1 O1 1.900(4)
Cu1 O3 1.907(4)
Cu1 N212 1.942(6)
Cu1 N232 1.952(6)
O1 C11 1.333(8)
O2 C12 1.292(8)
O2 Cu2 1.931(5)
Cu2 O4 1.908(4)
Cu2 N242 1.932(6)
Cu2 N222 1.954(6)
Cl2 O21 1.382(6)
Cl2 O22 1.422(6)
Cl2 O24 1.426(5)
Cl2 O23 1.429(6)
O3 C13 1.341(7)
Cl3 O34 1.413(7)
Cl3 O32 1.450(7)
Cl3 O31 1.510(8)
Cl3 O33 1.551(8)
O4 C14 1.355(8)
C11 C61 1.400(9)
C11 C21 1.454(9)
C12 C62 1.421(10)
C12 C22 1.438(10)
C13 C23 1.406(9)
C13 C63 1.427(10)
C14 C64 1.382(9)
C14 C24 1.428(10)
C21 C31 1.397(8)
C21 C211 1.420(9)
C22 C32 1.398(10)
C22 C221 1.473(9)
C23 C33 1.431(9)
C23 C231 1.465(9)
C24 C34 1.410(10)
C24 C241 1.441(9)
C31 C41 1.394(9)
C31 H31A 0.9300
C32 C42 1.383(9)
C32 H32A 0.9300
C33 C43 1.382(10)
C33 H33A 0.9300
C34 C44 1.385(9)
C34 H34A 0.9300
C41 C51 1.407(9)
C41 C411 1.520(10)
C42 C52 1.413(10)
C42 C421 1.520(11)
C43 C53 1.376(10)
C43 C431 1.512(10)
C44 C54 1.406(9)
C44 C441 1.541(10)
C51 C61 1.363(9)
C51 H51A 0.9300
C52 C62 1.396(10)
C52 H52A 0.9300
C53 C63 1.367(9)
C53 H53A 0.9300
C54 C64 1.386(9)
C54 H54A 0.9300
C61 C611 1.521(9)
C62 C621 1.503(10)
C63 C631 1.487(10)
C64 C641 1.500(9)
C211 N212 1.281(8)
C211 H21B 0.9300
N212 O213 1.403(6)
O213 H213 0.8200
C221 N222 1.288(8)
C221 H22B 0.9300
N222 O223 1.401(6)
O223 H223 0.8200
C231 N232 1.234(7)
C231 H23B 0.9300
N232 O233 1.405(6)
O233 H233 0.8200
C241 N242 1.270(8)
C241 H24B 0.9300
N242 O243 1.392(6)
O243 H243 0.8200
C411 C414 1.500(10)
C411 C412 1.548(11)
C411 C413 1.574(11)
C412 H41D 0.9600
C412 H41E 0.9600
C412 H41F 0.9600
C413 H41A 0.9600
C413 H41B 0.9600
C413 H41C 0.9600
C414 H41G 0.9600
C414 H41H 0.9600
C414 H41I 0.9600
C421 C423 1.514(10)
C421 C424 1.533(10)
C421 C422 1.550(10)
C422 H42A 0.9600
C422 H42B 0.9600
C422 H42C 0.9600
C423 H42G 0.9600
C423 H42H 0.9600
C423 H42I 0.9600
C424 H42D 0.9600
C424 H42E 0.9600
C424 H42F 0.9600
C431 C432 1.450(11)
C431 C434 1.539(12)
C431 C433 1.578(12)
C432 H43G 0.9600
C432 H43H 0.9600
C432 H43I 0.9600
C433 H43A 0.9600
C433 H43B 0.9600
C433 H43C 0.9600
C434 H43D 0.9600
C434 H43E 0.9600
C434 H43F 0.9600
C441 C444 1.531(10)
C441 C442 1.541(10)
C441 C443 1.551(10)
C442 H44A 0.9600
C442 H44B 0.9600
C442 H44C 0.9600
C443 H44G 0.9600
C443 H44H 0.9600
C443 H44I 0.9600
C444 H44D 0.9600
C444 H44E 0.9600
C444 H44F 0.9600
C611 N612 1.508(8)
C611 H61F 0.9700
C611 H61G 0.9700
N612 C613 1.452(8)
N612 C614 1.542(8)
N612 H61J 0.9100
C613 H61A 0.9600
C613 H61B 0.9600
C613 H61C 0.9600
C614 C615 1.514(9)
C614 H61D 0.9700
C614 H61E 0.9700
C615 C616 1.336(9)
C615 C627 1.399(10)
C616 C617 1.389(9)
C616 H61I 0.9300
C617 C625 1.377(10)
C617 H61H 0.9300
C621 N622 1.501(8)
C621 H62H 0.9700
C621 H62I 0.9700
N622 C623 1.517(8)
N622 C624 1.519(8)
N622 H62J 0.9100
C623 H62A 0.9600
C623 H62B 0.9600
C623 H62C 0.9600
C624 C625 1.512(9)
C624 H62D 0.9700
C624 H62E 0.9700
C625 C626 1.375(10)
C626 C627 1.378(9)
C626 H62F 0.9300
C627 H62G 0.9300
C631 N632 1.528(8)
C631 H63F 0.9700
C631 H63G 0.9700
N632 C633 1.475(8)
N632 C634 1.524(8)
N632 H63J 0.9100
C633 H63A 0.9600
C633 H63B 0.9600
C633 H63C 0.9600
C634 C635 1.536(10)
C634 H63D 0.9700
C634 H63E 0.9700
C635 C636 1.347(9)
C635 C647 1.391(10)
C636 C637 1.360(10)
C636 H63I 0.9300
C637 C645 1.353(9)
C637 H63H 0.9300
C641 N642 1.488(8)
C641 H64C 0.9700
C641 H64D 0.9700
N642 C644 1.503(8)
N642 C643 1.512(8)
N642 H64J 0.9100
C643 H64E 0.9600
C643 H64F 0.9600
C643 H64G 0.9600
C644 C645 1.551(10)
C644 H64A 0.9700
C644 H64B 0.9700
C645 C646 1.406(10)
C646 C647 1.406(10)
C646 H64H 0.9300
C647 H64I 0.9300
Cl1 O11 1.360(10)
Cl1 O14 1.363(11)
Cl1 O13A 1.370(10)
Cl1 O14A 1.418(8)
Cl1 O12A 1.422(10)
Cl1 O12 1.451(9)
Cl1 O11A 1.465(9)
Cl1 O13 1.562(10)
Cl4 O44 1.375(10)
Cl4 O43 1.427(12)
Cl4 O41 1.461(11)
Cl4 O42 1.475(12)
Cl4B O43B 1.420(12)
Cl4B O41B 1.429(12)
Cl4B O42B 1.444(10)
Cl4B O44B 1.449(11)

loop_
_platon_squeeze_void_nr
_platon_squeeze_void_average_x
_platon_squeeze_void_average_y
_platon_squeeze_void_average_z
_platon_squeeze_void_volume
_platon_squeeze_void_count_electrons
_platon_squeeze_void_content
1 -0.004 0.248 0.248 895 258 ' '
